data_7209922
loop_
_publ_author_name
'Jin, Juan'
'Bai, Fu-Quan'
'Jia, Ming-Jun'
'Yu, Jie-Hui'
'Xu, Ji-Qing'

_publ_section_title
;
 Oxalate-extended Cd2+--acylhydrazidate coordination polymers: synthesis,
 structure and fluorescence property
;
_journal_issue 29
_journal_name_full CrystEngComm
_journal_page_first 5919
_journal_paper_doi 10.1039/c3ce40416a
_journal_volume 15
_journal_year 2013
_chemical_formula_sum 'C37 H25 Cd2 N8 O6'
_chemical_formula_weight 902.45
_chemical_name_systematic
; 
 ? 
;
_space_group_IT_number 2
_symmetry_cell_setting triclinic
_symmetry_space_group_name_Hall '-P 1'
_symmetry_space_group_name_H-M 'P -1'
_atom_sites_solution_hydrogens geom
_atom_sites_solution_primary direct
_atom_sites_solution_secondary difmap
_audit_creation_method SHELXL-97
_cell_angle_alpha 110.077(3)
_cell_angle_beta 92.702(4)
_cell_angle_gamma 109.083(4)
_cell_formula_units_Z 2
_cell_length_a 10.5251(7)
_cell_length_b 11.6823(7)
_cell_length_c 15.5758(8)
_cell_measurement_temperature 293(2)
_cell_volume 1672.30(19)
_computing_cell_refinement 'Bruker SMAR'
_computing_data_collection 'Bruker SMAR'
_computing_data_reduction 'Bruker SMAR'
_computing_structure_refinement 'SHELXL-97 (Sheldrick, 1997)'
_computing_structure_solution 'SHELXS-97 (Sheldrick, 1990)'
_diffrn_ambient_temperature 293(2)
_diffrn_detector_area_resol_mean 9.00cm
_diffrn_measured_fraction_theta_full 0.994
_diffrn_measured_fraction_theta_max 0.994
_diffrn_measurement_device_type 'CCD area detector'
_diffrn_measurement_method 'phi and omega scans'
_diffrn_radiation_monochromator graphite
_diffrn_radiation_source 'fine-focus sealed tube'
_diffrn_radiation_type MoK\a
_diffrn_radiation_wavelength 0.71073
_diffrn_reflns_av_R_equivalents 0.0365
_diffrn_reflns_av_sigmaI/netI 0.0354
_diffrn_reflns_limit_h_max 11
_diffrn_reflns_limit_h_min -7
_diffrn_reflns_limit_k_max 11
_diffrn_reflns_limit_k_min -13
_diffrn_reflns_limit_l_max 17
_diffrn_reflns_limit_l_min -17
_diffrn_reflns_number 8152
_diffrn_reflns_theta_full 23.31
_diffrn_reflns_theta_max 23.31
_diffrn_reflns_theta_min 1.96
_diffrn_standards_decay_% none
_diffrn_standards_interval_count none
_diffrn_standards_interval_time none
_diffrn_standards_number none
_exptl_absorpt_coefficient_mu 1.334
_exptl_absorpt_correction_T_max 0.875
_exptl_absorpt_correction_T_min 0.830
_exptl_absorpt_correction_type empirical
_exptl_absorpt_process_details SADABS
_exptl_crystal_colour GREEN
_exptl_crystal_density_diffrn 1.792
_exptl_crystal_density_method 'not measured'
_exptl_crystal_description BLOCK
_exptl_crystal_F_000 894
_exptl_crystal_size_max 0.14
_exptl_crystal_size_mid 0.12
_exptl_crystal_size_min 0.10
_refine_diff_density_max 0.689
_refine_diff_density_min -0.540
_refine_diff_density_rms 0.071
_refine_ls_extinction_method none
_refine_ls_goodness_of_fit_ref 1.034
_refine_ls_hydrogen_treatment constr
_refine_ls_matrix_type full
_refine_ls_number_parameters 478
_refine_ls_number_reflns 4808
_refine_ls_number_restraints 0
_refine_ls_restrained_S_all 1.034
_refine_ls_R_factor_all 0.0330
_refine_ls_R_factor_gt 0.0259
_refine_ls_shift/su_max 0.001
_refine_ls_shift/su_mean 0.000
_refine_ls_structure_factor_coef Fsqd
_refine_ls_weighting_details 'calc w=1/[\s^2^(Fo^2^)+(0.0409P)^2^+0.6338P] where P=(Fo^2^+2Fc^2^)/3'
_refine_ls_weighting_scheme calc
_refine_ls_wR_factor_gt 0.0667
_refine_ls_wR_factor_ref 0.0723
_reflns_number_gt 4119
_reflns_number_total 4808
_reflns_threshold_expression >2sigma(I)
_cod_data_source_file c3ce40416a.txt
_cod_data_source_block 1
_cod_depositor_comments
;
The following automatic conversions were performed:

'_exptl_absorpt_correction_type' value 'EMPIRICAL' changed to
'empirical' according to
/home/saulius/struct/CIF-dictionaries/cif_core.dic dictionary named
'cif_core.dic' version 2.4.2 from
2011-04-26.

'_refine_ls_hydrogen_treatment' value 'CONSTR' changed
to 'constr' according to
/home/saulius/struct/CIF-dictionaries/cif_core.dic dictionary named
'cif_core.dic' version 2.4.2 from 2011-04-26.

Automatic conversion script
Id: cif_fix_values 1891 2012-01-12 08:04:46Z andrius 
;
_cod_original_cell_volume 1672.30(17)
_cod_original_sg_symbol_H-M P-1
_cod_database_code 7209922

loop_
_symmetry_equiv_pos_as_xyz
'x, y, z'
'-x, -y, -z'

loop_
_atom_site_label
_atom_site_type_symbol
_atom_site_fract_x
_atom_site_fract_y
_atom_site_fract_z
_atom_site_U_iso_or_equiv
_atom_site_adp_type
_atom_site_occupancy
_atom_site_symmetry_multiplicity
_atom_site_calc_flag
_atom_site_refinement_flags
Cd1 Cd 0.18657(2) 0.56872(2) 0.095813(16) 0.03032(10) Uani 1 1 d .
Cd2 Cd 0.15523(2) 0.59398(2) 0.362611(16) 0.03021(10) Uani 1 1 d .
O1 O -0.1243(3) 0.9311(3) 0.4135(2) 0.0601(8) Uani 1 1 d .
O2 O 0.2273(3) 0.7416(2) 0.23110(17) 0.0412(6) Uani 1 1 d .
O3 O -0.3498(3) 0.2294(3) -0.04356(18) 0.0559(8) Uani 1 1 d .
O4 O 0.0927(2) 0.4403(2) 0.22162(17) 0.0409(6) Uani 1 1 d .
O5 O -0.0216(3) 0.6070(3) 0.4504(2) 0.0513(7) Uani 1 1 d .
O6 O 0.1265(3) 0.4551(3) 0.44361(18) 0.0443(6) Uani 1 1 d .
N1 N -0.0203(3) 0.7855(3) 0.3682(2) 0.0424(8) Uani 1 1 d .
H01A H -0.0700 0.7435 0.3980 0.051 Uiso 1 1 calc R
N2 N 0.0699(3) 0.7314(3) 0.3221(2) 0.0367(7) Uani 1 1 d .
N3 N -0.1425(3) 0.3814(3) 0.0269(2) 0.0386(7) Uani 1 1 d .
N4 N -0.0272(3) 0.4376(3) 0.0976(2) 0.0360(7) Uani 1 1 d .
N5 N 0.2101(3) 0.3601(3) 0.0206(2) 0.0434(8) Uani 1 1 d .
N6 N 0.4085(3) 0.5824(3) 0.1344(2) 0.0404(8) Uani 1 1 d .
N7 N 0.3220(3) 0.7782(3) 0.4774(2) 0.0352(7) Uani 1 1 d .
N8 N 0.3724(3) 0.5705(3) 0.3667(2) 0.0354(7) Uani 1 1 d .
C1 C -0.1501(4) 0.2641(4) 0.2522(3) 0.0541(11) Uani 1 1 d .
H1A H -0.0743 0.3015 0.2994 0.065 Uiso 1 1 calc R
C2 C -0.2670(5) 0.1759(5) 0.2584(4) 0.0755(16) Uani 1 1 d .
H2A H -0.2717 0.1554 0.3111 0.091 Uiso 1 1 calc R
C3 C -0.3804(5) 0.1154(5) 0.1869(4) 0.0680(14) Uani 1 1 d .
H3A H -0.4589 0.0532 0.1915 0.082 Uiso 1 1 calc R
C4 C -0.3770(4) 0.1467(4) 0.1107(3) 0.0467(10) Uani 1 1 d .
H4A H -0.4530 0.1062 0.0633 0.056 Uiso 1 1 calc R
C5 C -0.2583(3) 0.2405(3) 0.1034(2) 0.0343(8) Uani 1 1 d .
C6 C -0.1436(3) 0.2988(3) 0.1745(2) 0.0339(8) Uani 1 1 d .
C7 C -0.2517(4) 0.2822(4) 0.0249(2) 0.0366(9) Uani 1 1 d .
C8 C -0.0232(3) 0.3952(3) 0.1652(2) 0.0319(8) Uani 1 1 d .
C9 C 0.2107(4) 0.9718(4) 0.2153(3) 0.0474(10) Uani 1 1 d .
H9A H 0.2637 0.9333 0.1781 0.057 Uiso 1 1 calc R
C10 C 0.2096(5) 1.0907(4) 0.2196(4) 0.0675(14) Uani 1 1 d .
H10A H 0.2617 1.1331 0.1852 0.081 Uiso 1 1 calc R
C11 C 0.1290(5) 1.1486(5) 0.2765(4) 0.0767(16) Uani 1 1 d .
H11A H 0.1303 1.2303 0.2805 0.092 Uiso 1 1 calc R
C12 C 0.0496(5) 1.0867(4) 0.3255(4) 0.0636(13) Uani 1 1 d .
H12A H -0.0036 1.1254 0.3623 0.076 Uiso 1 1 calc R
C13 C 0.0484(4) 0.9644(4) 0.3203(3) 0.0441(10) Uani 1 1 d .
C14 C 0.1312(4) 0.9083(4) 0.2676(3) 0.0395(9) Uani 1 1 d .
C15 C 0.1406(3) 0.7875(3) 0.2709(2) 0.0297(8) Uani 1 1 d .
C16 C -0.0380(4) 0.8953(4) 0.3712(3) 0.0410(9) Uani 1 1 d .
C17 C 0.1053(5) 0.2492(4) -0.0315(3) 0.0625(13) Uani 1 1 d .
H17A H 0.0215 0.2547 -0.0465 0.075 Uiso 1 1 calc R
C18 C 0.1163(5) 0.1299(5) -0.0630(4) 0.0785(16) Uani 1 1 d .
H18A H 0.0409 0.0550 -0.0971 0.094 Uiso 1 1 calc R
C19 C 0.2401(6) 0.1218(5) -0.0438(4) 0.0920(19) Uani 1 1 d .
H19A H 0.2507 0.0412 -0.0649 0.110 Uiso 1 1 calc R
C20 C 0.3495(5) 0.2349(5) 0.0074(4) 0.0756(15) Uani 1 1 d .
H20A H 0.4353 0.2317 0.0195 0.091 Uiso 1 1 calc R
C21 C 0.3309(4) 0.3523(4) 0.0405(3) 0.0410(9) Uani 1 1 d .
C22 C 0.4431(4) 0.4779(4) 0.0991(2) 0.0379(9) Uani 1 1 d .
C23 C 0.5766(4) 0.4856(5) 0.1170(3) 0.0559(12) Uani 1 1 d .
H23A H 0.5992 0.4120 0.0908 0.067 Uiso 1 1 calc R
C24 C 0.6753(4) 0.6027(5) 0.1737(3) 0.0632(13) Uani 1 1 d .
H24A H 0.7648 0.6088 0.1874 0.076 Uiso 1 1 calc R
C25 C 0.6402(5) 0.7101(5) 0.2098(3) 0.0703(15) Uani 1 1 d .
H25A H 0.7052 0.7907 0.2481 0.084 Uiso 1 1 calc R
C26 C 0.5062(4) 0.6961(5) 0.1880(3) 0.0594(12) Uani 1 1 d .
H26A H 0.4826 0.7695 0.2118 0.071 Uiso 1 1 calc R
C27 C 0.3915(4) 0.4639(4) 0.3114(3) 0.0438(9) Uani 1 1 d .
H27A H 0.3232 0.4047 0.2607 0.053 Uiso 1 1 calc R
C28 C 0.5070(4) 0.4365(5) 0.3250(3) 0.0570(11) Uani 1 1 d .
H28A H 0.5164 0.3609 0.2850 0.068 Uiso 1 1 calc R
C29 C 0.6080(5) 0.5252(5) 0.4001(4) 0.0659(13) Uani 1 1 d .
H29A H 0.6871 0.5096 0.4117 0.079 Uiso 1 1 calc R
C30 C 0.5918(4) 0.6348(5) 0.4571(3) 0.0565(12) Uani 1 1 d .
H30A H 0.6603 0.6953 0.5073 0.068 Uiso 1 1 calc R
C31 C 0.4716(3) 0.6570(4) 0.4402(2) 0.0350(8) Uani 1 1 d .
C32 C 0.4460(4) 0.7738(4) 0.4978(2) 0.0349(8) Uani 1 1 d .
C33 C 0.5445(4) 0.8796(4) 0.5695(3) 0.0483(10) Uani 1 1 d .
H33A H 0.6291 0.8761 0.5854 0.058 Uiso 1 1 calc R
C34 C 0.5156(4) 0.9887(4) 0.6163(3) 0.0496(10) Uani 1 1 d .
H34A H 0.5809 1.0596 0.6638 0.060 Uiso 1 1 calc R
C35 C 0.3913(4) 0.9932(4) 0.5932(3) 0.0444(10) Uani 1 1 d .
H35A H 0.3713 1.0673 0.6233 0.053 Uiso 1 1 calc R
C36 C 0.2963(4) 0.8851(4) 0.5241(3) 0.0406(9) Uani 1 1 d .
H36A H 0.2103 0.8866 0.5094 0.049 Uiso 1 1 calc R
C37 C 0.0430(4) 0.4568(4) 0.4982(2) 0.0356(8) Uani 1 1 d .

loop_
_atom_site_aniso_label
_atom_site_aniso_U_11
_atom_site_aniso_U_22
_atom_site_aniso_U_33
_atom_site_aniso_U_23
_atom_site_aniso_U_13
_atom_site_aniso_U_12
Cd1 0.02656(15) 0.03354(16) 0.02833(15) 0.00881(11) 0.00249(11) 0.01130(12)
Cd2 0.02777(16) 0.03294(16) 0.02858(16) 0.01179(11) 0.00302(11) 0.00962(12)
O1 0.0515(18) 0.066(2) 0.064(2) 0.0139(16) 0.0132(15) 0.0346(16)
O2 0.0345(14) 0.0366(14) 0.0405(15) 0.0028(11) 0.0091(12) 0.0103(12)
O3 0.0413(16) 0.079(2) 0.0403(16) 0.0145(15) -0.0049(13) 0.0241(15)
O4 0.0337(14) 0.0407(15) 0.0346(14) 0.0038(11) -0.0027(11) 0.0088(12)
O5 0.0520(17) 0.0676(19) 0.0644(19) 0.0488(17) 0.0269(14) 0.0320(15)
O6 0.0459(16) 0.0531(17) 0.0485(16) 0.0286(14) 0.0198(13) 0.0248(13)
N1 0.0409(19) 0.048(2) 0.0449(19) 0.0210(16) 0.0138(15) 0.0208(16)
N2 0.0354(17) 0.0414(18) 0.0391(18) 0.0182(15) 0.0070(14) 0.0180(14)
N3 0.0380(18) 0.0490(19) 0.0365(17) 0.0207(15) 0.0093(14) 0.0203(16)
N4 0.0366(17) 0.0378(17) 0.0330(17) 0.0140(14) 0.0080(13) 0.0122(14)
N5 0.0372(19) 0.0411(19) 0.0440(19) 0.0046(15) 0.0034(15) 0.0171(16)
N6 0.0274(17) 0.049(2) 0.0358(17) 0.0059(15) 0.0019(13) 0.0139(15)
N7 0.0300(17) 0.0355(17) 0.0345(17) 0.0109(14) 0.0002(13) 0.0082(14)
N8 0.0304(17) 0.0376(18) 0.0354(17) 0.0145(14) 0.0033(13) 0.0084(14)
C1 0.046(3) 0.068(3) 0.051(3) 0.035(2) 0.0022(19) 0.012(2)
C2 0.067(3) 0.088(4) 0.072(3) 0.058(3) 0.007(3) 0.001(3)
C3 0.054(3) 0.065(3) 0.091(4) 0.049(3) 0.019(3) 0.008(2)
C4 0.030(2) 0.041(2) 0.061(3) 0.016(2) 0.0027(18) 0.0078(18)
C5 0.032(2) 0.0302(19) 0.039(2) 0.0098(16) 0.0063(16) 0.0124(16)
C6 0.034(2) 0.0315(19) 0.035(2) 0.0127(16) 0.0037(15) 0.0111(16)
C7 0.031(2) 0.046(2) 0.037(2) 0.0124(17) 0.0068(16) 0.0218(18)
C8 0.0284(19) 0.0279(18) 0.034(2) 0.0067(16) 0.0047(15) 0.0094(15)
C9 0.043(2) 0.047(2) 0.050(2) 0.023(2) 0.0024(19) 0.0096(19)
C10 0.063(3) 0.051(3) 0.092(4) 0.043(3) 0.006(3) 0.009(2)
C11 0.069(3) 0.048(3) 0.122(5) 0.040(3) 0.016(3) 0.024(3)
C12 0.065(3) 0.043(3) 0.088(4) 0.025(2) 0.011(3) 0.026(2)
C13 0.040(2) 0.039(2) 0.049(2) 0.0128(18) -0.0031(18) 0.0149(18)
C14 0.033(2) 0.038(2) 0.040(2) 0.0106(17) -0.0051(16) 0.0097(17)
C15 0.0286(19) 0.0286(18) 0.0277(18) 0.0075(15) -0.0006(15) 0.0096(15)
C16 0.038(2) 0.044(2) 0.039(2) 0.0098(18) 0.0003(17) 0.0187(19)
C17 0.045(3) 0.055(3) 0.069(3) 0.001(2) -0.001(2) 0.019(2)
C18 0.059(3) 0.043(3) 0.101(4) -0.006(3) -0.003(3) 0.017(2)
C19 0.083(4) 0.049(3) 0.124(5) 0.002(3) -0.002(4) 0.034(3)
C20 0.062(3) 0.063(3) 0.098(4) 0.010(3) -0.005(3) 0.042(3)
C21 0.041(2) 0.046(2) 0.038(2) 0.0126(18) 0.0083(17) 0.0215(19)
C22 0.036(2) 0.053(2) 0.031(2) 0.0161(18) 0.0108(16) 0.0243(19)
C23 0.048(3) 0.077(3) 0.051(3) 0.020(2) 0.012(2) 0.038(3)
C24 0.035(2) 0.091(4) 0.053(3) 0.011(3) 0.004(2) 0.028(3)
C25 0.039(3) 0.083(4) 0.054(3) -0.005(3) -0.006(2) 0.013(3)
C26 0.040(3) 0.057(3) 0.060(3) -0.004(2) 0.000(2) 0.022(2)
C27 0.044(2) 0.043(2) 0.043(2) 0.0136(19) 0.0096(18) 0.0169(19)
C28 0.058(3) 0.056(3) 0.061(3) 0.016(2) 0.015(2) 0.031(2)
C29 0.048(3) 0.081(4) 0.078(3) 0.027(3) 0.006(2) 0.039(3)
C30 0.039(2) 0.065(3) 0.056(3) 0.011(2) -0.004(2) 0.021(2)
C31 0.029(2) 0.042(2) 0.039(2) 0.0201(17) 0.0068(16) 0.0130(17)
C32 0.033(2) 0.038(2) 0.0305(19) 0.0143(16) 0.0031(15) 0.0092(16)
C33 0.032(2) 0.052(3) 0.047(2) 0.011(2) -0.0048(17) 0.0058(19)
C34 0.045(2) 0.046(2) 0.036(2) 0.0043(19) -0.0034(18) 0.003(2)
C35 0.050(3) 0.039(2) 0.035(2) 0.0085(18) 0.0060(18) 0.0120(19)
C36 0.040(2) 0.039(2) 0.038(2) 0.0114(18) 0.0042(17) 0.0129(18)
C37 0.031(2) 0.040(2) 0.034(2) 0.0141(17) 0.0023(16) 0.0107(16)

loop_
_atom_type_symbol
_atom_type_description
_atom_type_scat_dispersion_real
_atom_type_scat_dispersion_imag
_atom_type_scat_source
C C 0.0033 0.0016 'International Tables Vol C Tables 4.2.6.8 and 6.1.1.4'
H H 0.0000 0.0000 'International Tables Vol C Tables 4.2.6.8 and 6.1.1.4'
N N 0.0061 0.0033 'International Tables Vol C Tables 4.2.6.8 and 6.1.1.4'
O O 0.0106 0.0060 'International Tables Vol C Tables 4.2.6.8 and 6.1.1.4'
Cd Cd -0.8075 1.2024 'International Tables Vol C Tables 4.2.6.8 and 6.1.1.4'

loop_
_geom_angle_atom_site_label_1
_geom_angle_atom_site_label_2
_geom_angle_atom_site_label_3
_geom_angle
_geom_angle_site_symmetry_1
_geom_angle_site_symmetry_3
N3 Cd1 O2 111.11(11) 2_565 .
N3 Cd1 N4 100.32(10) 2_565 .
O2 Cd1 N4 101.04(10) . .
N3 Cd1 N6 116.73(11) 2_565 .
O2 Cd1 N6 87.26(10) . .
N4 Cd1 N6 136.18(11) . .
N3 Cd1 N5 101.47(11) 2_565 .
O2 Cd1 N5 145.93(10) . .
N4 Cd1 N5 82.09(11) . .
N6 Cd1 N5 68.89(11) . .
O4 Cd2 N2 94.24(10) . .
O4 Cd2 O6 96.97(10) . .
N2 Cd2 O6 145.47(10) . .
O4 Cd2 N7 150.23(10) . .
N2 Cd2 N7 89.26(10) . .
O6 Cd2 N7 96.70(10) . .
O4 Cd2 O5 116.10(10) . .
N2 Cd2 O5 75.74(9) . .
O6 Cd2 O5 69.99(9) . .
N7 Cd2 O5 93.43(10) . .
O4 Cd2 N8 87.78(10) . .
N2 Cd2 N8 133.86(10) . .
O6 Cd2 N8 79.26(9) . .
N7 Cd2 N8 69.02(10) . .
O5 Cd2 N8 142.57(9) . .
C15 O2 Cd1 127.9(2) . .
C8 O4 Cd2 127.7(2) . .
C37 O5 Cd2 117.1(2) 2_566 .
C37 O6 Cd2 118.0(2) . .
C16 N1 N2 127.3(3) . .
C15 N2 N1 118.2(3) . .
C15 N2 Cd2 114.5(2) . .
N1 N2 Cd2 124.5(2) . .
C7 N3 N4 121.6(3) . .
C7 N3 Cd1 107.4(2) . 2_565
N4 N3 Cd1 131.0(2) . 2_565
C8 N4 N3 121.3(3) . .
C8 N4 Cd1 110.0(2) . .
N3 N4 Cd1 127.0(2) . .
C21 N5 C17 118.4(4) . .
C21 N5 Cd1 117.4(2) . .
C17 N5 Cd1 123.8(3) . .
C22 N6 C26 118.2(3) . .
C22 N6 Cd1 120.5(2) . .
C26 N6 Cd1 121.2(3) . .
C36 N7 C32 119.6(3) . .
C36 N7 Cd2 121.7(2) . .
C32 N7 Cd2 118.7(2) . .
C27 N8 C31 118.4(3) . .
C27 N8 Cd2 123.0(2) . .
C31 N8 Cd2 117.2(2) . .
C2 C1 C6 119.9(4) . .
C1 C2 C3 121.0(4) . .
C4 C3 C2 120.4(4) . .
C3 C4 C5 119.9(4) . .
C6 C5 C4 119.4(3) . .
C6 C5 C7 118.6(3) . .
C4 C5 C7 122.0(3) . .
C1 C6 C5 119.4(3) . .
C1 C6 C8 122.4(3) . .
C5 C6 C8 118.2(3) . .
O3 C7 N3 119.1(3) . .
O3 C7 C5 121.7(3) . .
N3 C7 C5 119.1(3) . .
O4 C8 N4 118.0(3) . .
O4 C8 C6 121.5(3) . .
N4 C8 C6 120.5(3) . .
C10 C9 C14 119.7(4) . .
C9 C10 C11 119.7(5) . .
C12 C11 C10 121.0(5) . .
C11 C12 C13 119.6(5) . .
C14 C13 C12 120.2(4) . .
C14 C13 C16 119.4(4) . .
C12 C13 C16 120.4(4) . .
C13 C14 C9 119.7(4) . .
C13 C14 C15 119.6(3) . .
C9 C14 C15 120.6(4) . .
O2 C15 N2 118.6(3) . .
O2 C15 C14 120.7(3) . .
N2 C15 C14 120.3(3) . .
O1 C16 N1 120.8(4) . .
O1 C16 C13 124.4(4) . .
N1 C16 C13 114.8(3) . .
N5 C17 C18 123.0(4) . .
C17 C18 C19 118.7(5) . .
C18 C19 C20 118.9(5) . .
C21 C20 C19 119.7(4) . .
N5 C21 C20 121.1(4) . .
N5 C21 C22 116.1(3) . .
C20 C21 C22 122.7(4) . .
N6 C22 C23 121.4(4) . .
N6 C22 C21 116.7(3) . .
C23 C22 C21 121.9(4) . .
C24 C23 C22 119.6(4) . .
C25 C24 C23 119.1(4) . .
C24 C25 C26 118.3(4) . .
N6 C26 C25 123.3(4) . .
N8 C27 C28 123.7(4) . .
C27 C28 C29 117.7(4) . .
C30 C29 C28 119.9(4) . .
C29 C30 C31 119.9(4) . .
N8 C31 C30 120.4(4) . .
N8 C31 C32 116.0(3) . .
C30 C31 C32 123.5(3) . .
N7 C32 C33 119.7(4) . .
N7 C32 C31 117.2(3) . .
C33 C32 C31 123.1(3) . .
C34 C33 C32 119.5(4) . .
C35 C34 C33 120.1(4) . .
C34 C35 C36 118.2(4) . .
N7 C36 C35 122.9(4) . .
O6 C37 O5 125.4(3) . 2_566
O6 C37 C37 117.7(4) . 2_566
O5 C37 C37 116.9(4) 2_566 2_566

loop_
_geom_bond_atom_site_label_1
_geom_bond_atom_site_label_2
_geom_bond_distance
_geom_bond_site_symmetry_2
Cd1 N3 2.252(3) 2_565
Cd1 O2 2.265(2) .
Cd1 N4 2.278(3) .
Cd1 N6 2.324(3) .
Cd1 N5 2.416(3) .
Cd2 O4 2.205(2) .
Cd2 N2 2.317(3) .
Cd2 O6 2.331(2) .
Cd2 N7 2.346(3) .
Cd2 O5 2.374(3) .
Cd2 N8 2.390(3) .
O1 C16 1.244(5) .
O2 C15 1.285(4) .
O3 C7 1.269(4) .
O4 C8 1.304(4) .
O5 C37 1.251(4) 2_566
O6 C37 1.251(4) .
N1 C16 1.341(5) .
N1 N2 1.401(4) .
N2 C15 1.308(4) .
N3 C7 1.329(5) .
N3 N4 1.404(4) .
N3 Cd1 2.252(3) 2_565
N4 C8 1.312(4) .
N5 C21 1.334(5) .
N5 C17 1.346(5) .
N6 C22 1.333(5) .
N6 C26 1.335(5) .
N7 C36 1.333(5) .
N7 C32 1.350(5) .
N8 C27 1.333(5) .
N8 C31 1.351(4) .
C1 C2 1.355(6) .
C1 C6 1.401(5) .
C2 C3 1.396(7) .
C3 C4 1.355(6) .
C4 C5 1.407(5) .
C5 C6 1.402(5) .
C5 C7 1.459(5) .
C6 C8 1.446(5) .
C9 C10 1.371(6) .
C9 C14 1.410(5) .
C10 C11 1.413(7) .
C11 C12 1.359(7) .
C12 C13 1.399(6) .
C13 C14 1.390(6) .
C13 C16 1.462(6) .
C14 C15 1.464(5) .
C17 C18 1.356(7) .
C18 C19 1.364(7) .
C19 C20 1.379(7) .
C20 C21 1.372(6) .
C21 C22 1.492(5) .
C22 C23 1.387(5) .
C23 C24 1.373(6) .
C24 C25 1.365(7) .
C25 C26 1.377(6) .
C27 C28 1.379(6) .
C28 C29 1.379(7) .
C29 C30 1.354(7) .
C30 C31 1.402(5) .
C31 C32 1.470(5) .
C32 C33 1.398(5) .
C33 C34 1.373(6) .
C34 C35 1.363(6) .
C35 C36 1.375(5) .
C37 O5 1.251(4) 2_566
C37 C37 1.551(7) 2_566
